data_7151317
loop_
_publ_author_name
'Chang, Wen-Sheng'
'Shia, Kak-Shan'
'Liu, Hsing-Jang'
'Wei Ly, Tai'

_publ_section_title
;
 The first total synthesis of xenitorins B and C: assignment of
 absolute configuration.
;
_journal_issue 20
_journal_name_full 'Organic &amp; biomolecular chemistry'
_journal_page_first 3751
_journal_page_last 3753
_journal_paper_doi 10.1039/b610427d
_journal_volume 4
_journal_year 2006
_chemical_formula_sum 'C14 H22 O'
_chemical_formula_weight 206.32
_chemical_name_systematic
;
?
;
_space_group_IT_number 4
_symmetry_cell_setting monoclinic
_symmetry_space_group_name_Hall 'P 2yb'
_symmetry_space_group_name_H-M 'P 1 21 1'
_atom_sites_solution_hydrogens geom
_atom_sites_solution_primary direct
_atom_sites_solution_secondary difmap
_audit_creation_method SHELXL-97
_cell_angle_alpha 90.00
_cell_angle_beta 108.320(4)
_cell_angle_gamma 90.00
_cell_formula_units_Z 2
_cell_length_a 9.1809(18)
_cell_length_b 6.4336(12)
_cell_length_c 11.416(2)
_cell_measurement_reflns_used 1375
_cell_measurement_temperature 294(2)
_cell_measurement_theta_max 25
_cell_measurement_theta_min 2.5
_cell_volume 640.1(2)
_computing_cell_refinement 'Bruker SMART'
_computing_data_collection 'Bruker SMART'
_computing_data_reduction 'Bruker SAINT'
_computing_molecular_graphics 'Bruker SHELXTL'
_computing_publication_material 'Bruker SHELXTL'
_computing_structure_refinement 'SHELXL-97 (Sheldrick, 1997)'
_computing_structure_solution 'SHELXS-97 (Sheldrick, 1990)'
_diffrn_ambient_temperature 294(2)
_diffrn_measured_fraction_theta_full 0.995
_diffrn_measured_fraction_theta_max 0.995
_diffrn_measurement_device_type 'CCD area detector'
_diffrn_measurement_method 'phi and omega scans'
_diffrn_radiation_monochromator graphite
_diffrn_radiation_source 'fine-focus sealed tube'
_diffrn_radiation_type MoK\a
_diffrn_radiation_wavelength 0.71073
_diffrn_reflns_av_R_equivalents 0.0500
_diffrn_reflns_av_sigmaI/netI 0.0552
_diffrn_reflns_limit_h_max 8
_diffrn_reflns_limit_h_min -12
_diffrn_reflns_limit_k_max 8
_diffrn_reflns_limit_k_min -8
_diffrn_reflns_limit_l_max 15
_diffrn_reflns_limit_l_min -14
_diffrn_reflns_number 4800
_diffrn_reflns_theta_full 28.30
_diffrn_reflns_theta_max 28.30
_diffrn_reflns_theta_min 1.88
_exptl_absorpt_coefficient_mu 0.065
_exptl_absorpt_correction_T_max 0.92993
_exptl_absorpt_correction_T_min 0.64221
_exptl_absorpt_correction_type empirical
_exptl_crystal_colour Colorless
_exptl_crystal_density_diffrn 1.070
_exptl_crystal_density_meas ?
_exptl_crystal_density_method .
_exptl_crystal_description Columnar
_exptl_crystal_F_000 228
_exptl_crystal_size_max 0.50
_exptl_crystal_size_mid 0.10
_exptl_crystal_size_min 0.10
_refine_diff_density_max 0.117
_refine_diff_density_min -0.149
_refine_diff_density_rms 0.028
_refine_ls_abs_structure_details 'Flack H D (1983), Acta Cryst. A39, 876-881'
_refine_ls_abs_structure_Flack 0.00
_refine_ls_extinction_method none
_refine_ls_goodness_of_fit_ref 0.841
_refine_ls_hydrogen_treatment constr
_refine_ls_matrix_type full
_refine_ls_number_parameters 137
_refine_ls_number_reflns 3005
_refine_ls_number_restraints 1
_refine_ls_restrained_S_all 0.841
_refine_ls_R_factor_all 0.0759
_refine_ls_R_factor_gt 0.0436
_refine_ls_shift/su_max 0.001
_refine_ls_shift/su_mean 0.000
_refine_ls_structure_factor_coef Fsqd
_refine_ls_weighting_details 'calc w=1/[\s^2^(Fo^2^)+(0.0517P)^2^+0.0000P] where P=(Fo^2^+2Fc^2^)/3'
_refine_ls_weighting_scheme calc
_refine_ls_wR_factor_gt 0.0947
_refine_ls_wR_factor_ref 0.1042
_reflns_number_gt 1737
_reflns_number_total 3005
_reflns_threshold_expression >2sigma(I)
_cod_data_source_file b610427d.txt
_cod_data_source_block dc58m
_cod_depositor_comments
;
The following automatic conversions were performed:
'_symmetry_cell_setting' value 'Monoclinic' changed to 'monoclinic'
according to '/home/saulius/struct/CIF-dictionaries/cif_core.dic'
dictionary named 'cif_core.dic' version 2.4.1 from 2010-06-29.

Automatic conversion script
Id: cif_fix_enum 1527 2010-12-29 10:47:43Z saulius 

The following automatic conversions were performed:

'_refine_ls_hydrogen_treatment' value 'contr' was replaced with the
value 'constr' as specified in the replacement file
'src/cod-tools/trunk/data/replacement-values/replacement_values.lst'.

Automatic conversion script
Id: cif_fix_values 5376 2017-05-30 11:51:03Z andrius 
;
_cod_original_sg_symbol_H-M P2(1)
_cod_database_code 7151317

loop_
_symmetry_equiv_pos_as_xyz
'x, y, z'
'-x, y+1/2, -z'

loop_
_atom_site_label
_atom_site_type_symbol
_atom_site_fract_x
_atom_site_fract_y
_atom_site_fract_z
_atom_site_U_iso_or_equiv
_atom_site_adp_type
_atom_site_occupancy
_atom_site_symmetry_multiplicity
_atom_site_calc_flag
_atom_site_refinement_flags
_atom_site_disorder_assembly
_atom_site_disorder_group
O1 O 1.02793(13) 1.0109(2) 1.04135(9) 0.0770(4) Uani 1 1 d . . .
C1 C 0.81306(18) 1.0461(3) 0.85893(13) 0.0608(4) Uani 1 1 d . . .
H1A H 0.7957 1.1863 0.8237 0.073 Uiso 1 1 calc R . .
C2 C 0.7103(2) 1.0215(4) 0.93942(14) 0.0825(5) Uani 1 1 d . . .
H2A H 0.7285 0.8865 0.9792 0.099 Uiso 1 1 calc R . .
H2B H 0.7365 1.1269 1.0034 0.099 Uiso 1 1 calc R . .
C3 C 0.5421(2) 1.0408(5) 0.86581(18) 0.0973(7) Uani 1 1 d . . .
H3A H 0.5211 1.1825 0.8363 0.117 Uiso 1 1 calc R . .
H3B H 0.4809 1.0122 0.9194 0.117 Uiso 1 1 calc R . .
C4 C 0.4943(2) 0.8929(4) 0.75595(16) 0.0859(6) Uani 1 1 d . . .
H4A H 0.3903 0.9318 0.7054 0.103 Uiso 1 1 calc R . .
C5 C 0.59894(18) 0.9205(3) 0.67713(13) 0.0687(5) Uani 1 1 d . . .
H5A H 0.5841 1.0586 0.6413 0.082 Uiso 1 1 calc R . .
H5B H 0.5702 0.8208 0.6100 0.082 Uiso 1 1 calc R . .
C6 C 0.76799(17) 0.8915(2) 0.74942(12) 0.0533(4) Uani 1 1 d . . .
H6A H 0.7808 0.7505 0.7837 0.064 Uiso 1 1 calc R . .
C7 C 0.87261(17) 0.9129(2) 0.66924(12) 0.0563(4) Uani 1 1 d . . .
H7A H 0.8614 1.0548 0.6365 0.068 Uiso 1 1 calc R . .
C8 C 1.03962(18) 0.8842(3) 0.74801(13) 0.0675(5) Uani 1 1 d . . .
H8A H 1.0540 0.7439 0.7806 0.081 Uiso 1 1 calc R . .
H8B H 1.1052 0.9022 0.6967 0.081 Uiso 1 1 calc R . .
C9 C 1.0870(2) 1.0380(4) 0.85437(14) 0.0766(5) Uani 1 1 d . . .
H9A H 1.1905 1.0066 0.9062 0.092 Uiso 1 1 calc R . .
H9B H 1.0869 1.1774 0.8219 0.092 Uiso 1 1 calc R . .
C10 C 0.98116(19) 1.0299(3) 0.93021(13) 0.0633(4) Uani 1 1 d . . .
C11 C 0.4889(3) 0.6662(4) 0.7952(2) 0.1067(8) Uani 1 1 d . . .
H11A H 0.4589 0.5790 0.7234 0.160 Uiso 1 1 calc R . .
H11B H 0.4159 0.6524 0.8392 0.160 Uiso 1 1 calc R . .
H11C H 0.5886 0.6250 0.8477 0.160 Uiso 1 1 calc R . .
C12 C 0.83078(19) 0.7656(3) 0.56077(14) 0.0634(4) Uani 1 1 d . . .
C13 C 0.8184(3) 0.5387(3) 0.58570(16) 0.0864(6) Uani 1 1 d . . .
H13A H 0.8066 0.4611 0.5115 0.130 Uiso 1 1 calc R . .
H13B H 0.7309 0.5157 0.6131 0.130 Uiso 1 1 calc R . .
H13C H 0.9097 0.4940 0.6485 0.130 Uiso 1 1 calc R . .
C14 C 0.8088(2) 0.8341(4) 0.44776(15) 0.0920(7) Uani 1 1 d . . .
H14C H 0.7853 0.7412 0.3820 0.110 Uiso 1 1 calc R . .
H14A H 0.8169 0.9754 0.4337 0.110 Uiso 1 1 calc R . .

loop_
_atom_site_aniso_label
_atom_site_aniso_U_11
_atom_site_aniso_U_22
_atom_site_aniso_U_33
_atom_site_aniso_U_23
_atom_site_aniso_U_13
_atom_site_aniso_U_12
O1 0.0843(9) 0.0744(8) 0.0601(7) -0.0073(6) 0.0050(6) -0.0036(7)
C1 0.0621(10) 0.0612(10) 0.0573(8) -0.0054(8) 0.0160(7) 0.0026(9)
C2 0.0761(12) 0.1052(13) 0.0686(9) -0.0176(12) 0.0259(9) 0.0020(13)
C3 0.0742(14) 0.1319(18) 0.0936(13) -0.0125(15) 0.0374(11) 0.0171(14)
C4 0.0489(10) 0.1272(18) 0.0772(11) 0.0072(13) 0.0138(9) 0.0111(12)
C5 0.0560(10) 0.0834(12) 0.0596(9) 0.0055(9) 0.0079(8) 0.0082(9)
C6 0.0521(9) 0.0573(8) 0.0471(7) 0.0026(7) 0.0108(7) 0.0016(7)
C7 0.0588(10) 0.0575(9) 0.0522(8) 0.0064(8) 0.0170(7) -0.0011(8)
C8 0.0542(10) 0.0843(12) 0.0660(9) -0.0018(10) 0.0216(8) -0.0060(9)
C9 0.0562(10) 0.0919(13) 0.0756(10) -0.0040(11) 0.0119(9) -0.0146(11)
C10 0.0683(11) 0.0546(9) 0.0593(9) -0.0061(9) 0.0090(8) -0.0042(10)
C11 0.0825(15) 0.137(2) 0.1029(15) 0.0067(17) 0.0324(12) -0.0319(15)
C12 0.0649(10) 0.0700(10) 0.0551(9) -0.0003(8) 0.0187(7) 0.0007(9)
C13 0.1101(16) 0.0690(12) 0.0799(11) -0.0096(11) 0.0293(10) -0.0006(12)
C14 0.1162(18) 0.0958(16) 0.0604(10) -0.0006(10) 0.0228(11) -0.0049(12)

loop_
_atom_type_symbol
_atom_type_description
_atom_type_scat_dispersion_real
_atom_type_scat_dispersion_imag
_atom_type_scat_source
C C 0.0033 0.0016 'International Tables Vol C Tables 4.2.6.8 and 6.1.1.4'
H H 0.0000 0.0000 'International Tables Vol C Tables 4.2.6.8 and 6.1.1.4'
O O 0.0106 0.0060 'International Tables Vol C Tables 4.2.6.8 and 6.1.1.4'

loop_
_geom_angle_atom_site_label_1
_geom_angle_atom_site_label_2
_geom_angle_atom_site_label_3
_geom_angle
_geom_angle_site_symmetry_1
_geom_angle_site_symmetry_3
_geom_angle_publ_flag
C10 C1 C2 113.09(13) . . ?
C10 C1 C6 111.11(12) . . ?
C2 C1 C6 111.24(14) . . ?
C10 C1 H1A 107.0 . . ?
C2 C1 H1A 107.0 . . ?
C6 C1 H1A 107.0 . . ?
C3 C2 C1 112.02(14) . . ?
C3 C2 H2A 109.2 . . ?
C1 C2 H2A 109.2 . . ?
C3 C2 H2B 109.2 . . ?
C1 C2 H2B 109.2 . . ?
H2A C2 H2B 107.9 . . ?
C2 C3 C4 112.69(16) . . ?
C2 C3 H3A 109.1 . . ?
C4 C3 H3A 109.1 . . ?
C2 C3 H3B 109.1 . . ?
C4 C3 H3B 109.1 . . ?
H3A C3 H3B 107.8 . . ?
C5 C4 C3 110.00(18) . . ?
C5 C4 C11 111.65(18) . . ?
C3 C4 C11 112.39(18) . . ?
C5 C4 H4A 107.5 . . ?
C3 C4 H4A 107.5 . . ?
C11 C4 H4A 107.5 . . ?
C4 C5 C6 113.04(12) . . ?
C4 C5 H5A 109.0 . . ?
C6 C5 H5A 109.0 . . ?
C4 C5 H5B 109.0 . . ?
C6 C5 H5B 109.0 . . ?
H5A C5 H5B 107.8 . . ?
C5 C6 C7 112.95(11) . . ?
C5 C6 C1 109.08(12) . . ?
C7 C6 C1 111.54(12) . . ?
C5 C6 H6A 107.7 . . ?
C7 C6 H6A 107.7 . . ?
C1 C6 H6A 107.7 . . ?
C12 C7 C8 110.93(14) . . ?
C12 C7 C6 112.91(12) . . ?
C8 C7 C6 109.92(11) . . ?
C12 C7 H7A 107.6 . . ?
C8 C7 H7A 107.6 . . ?
C6 C7 H7A 107.6 . . ?
C9 C8 C7 112.00(15) . . ?
C9 C8 H8A 109.2 . . ?
C7 C8 H8A 109.2 . . ?
C9 C8 H8B 109.2 . . ?
C7 C8 H8B 109.2 . . ?
H8A C8 H8B 107.9 . . ?
C10 C9 C8 111.46(14) . . ?
C10 C9 H9A 109.3 . . ?
C8 C9 H9A 109.3 . . ?
C10 C9 H9B 109.3 . . ?
C8 C9 H9B 109.3 . . ?
H9A C9 H9B 108.0 . . ?
O1 C10 C9 122.03(15) . . ?
O1 C10 C1 122.62(14) . . ?
C9 C10 C1 115.35(12) . . ?
C4 C11 H11A 109.5 . . ?
C4 C11 H11B 109.5 . . ?
H11A C11 H11B 109.5 . . ?
C4 C11 H11C 109.5 . . ?
H11A C11 H11C 109.5 . . ?
H11B C11 H11C 109.5 . . ?
C14 C12 C13 120.97(17) . . ?
C14 C12 C7 120.96(17) . . ?
C13 C12 C7 118.06(15) . . ?
C12 C13 H13A 109.5 . . ?
C12 C13 H13B 109.5 . . ?
H13A C13 H13B 109.5 . . ?
C12 C13 H13C 109.5 . . ?
H13A C13 H13C 109.5 . . ?
H13B C13 H13C 109.5 . . ?
C12 C14 H14C 120.0 . . ?
C12 C14 H14A 120.0 . . ?
H14C C14 H14A 120.0 . . ?

loop_
_geom_bond_atom_site_label_1
_geom_bond_atom_site_label_2
_geom_bond_distance
_geom_bond_site_symmetry_2
_geom_bond_publ_flag
O1 C10 1.2112(15) . ?
C1 C10 1.505(2) . ?
C1 C2 1.518(2) . ?
C1 C6 1.549(2) . ?
C1 H1A 0.9800 . ?
C2 C3 1.513(2) . ?
C2 H2A 0.9700 . ?
C2 H2B 0.9700 . ?
C3 C4 1.524(3) . ?
C3 H3A 0.9700 . ?
C3 H3B 0.9700 . ?
C4 C5 1.519(2) . ?
C4 C11 1.532(3) . ?
C4 H4A 0.9800 . ?
C5 C6 1.523(2) . ?
C5 H5A 0.9700 . ?
C5 H5B 0.9700 . ?
C6 C7 1.5271(19) . ?
C6 H6A 0.9800 . ?
C7 C12 1.510(2) . ?
C7 C8 1.525(2) . ?
C7 H7A 0.9800 . ?
C8 C9 1.520(2) . ?
C8 H8A 0.9700 . ?
C8 H8B 0.9700 . ?
C9 C10 1.492(2) . ?
C9 H9A 0.9700 . ?
C9 H9B 0.9700 . ?
C11 H11A 0.9600 . ?
C11 H11B 0.9600 . ?
C11 H11C 0.9600 . ?
C12 C14 1.318(2) . ?
C12 C13 1.499(3) . ?
C13 H13A 0.9600 . ?
C13 H13B 0.9600 . ?
C13 H13C 0.9600 . ?
C14 H14C 0.9300 . ?
C14 H14A 0.9300 . ?

loop_
_cod_related_entry_id
_cod_related_entry_database
_cod_related_entry_code
1 ChemSpider 10150422
